data_2204841
loop_
_publ_author_name
Ma,Zhijie
'Tao, Jun'
'Huang, Rong-Bin'
'Zhang, Lan-Sun'

_publ_section_title
;
 Hexaaquamanganese(II) bis[5-(4-cyanophenyl)-2<i>H</i>-tetrazolate]
;
_journal_issue 1
_journal_name_full 'Acta Crystallographica Section E'
_journal_page_first m1
_journal_page_last m2
_journal_paper_doi 10.1107/S160053680403106X
_journal_volume 61
_journal_year 2005
_chemical_formula_iupac '[Mn (H2 O)6] (C8 H4 N5)2'
_chemical_formula_moiety 'H12 Mn O6 2+, 2C8 H8 N5 -'
_chemical_formula_sum 'C16 H20 Mn N10 O6'
_chemical_formula_weight 503.36
_chemical_name_systematic
;
Hexaaquamanganese(II) bis[5-(4-cyanophenyl)-2H-tetrazolate]
;
_space_group_IT_number 12
_symmetry_cell_setting monoclinic
_symmetry_space_group_name_Hall '-C 2y'
_symmetry_space_group_name_H-M 'C 1 2/m 1'
_atom_sites_solution_hydrogens geom
_atom_sites_solution_primary direct
_atom_sites_solution_secondary difmap
_audit_creation_method SHELXL-97
_cell_angle_alpha 90.00
_cell_angle_beta 99.5240(10)
_cell_angle_gamma 90.00
_cell_formula_units_Z 2
_cell_length_a 13.5565(9)
_cell_length_b 10.2568(7)
_cell_length_c 8.1885(5)
_cell_measurement_reflns_used 3037
_cell_measurement_temperature 296(2)
_cell_measurement_theta_max 28.095
_cell_measurement_theta_min 2.503
_cell_volume 1122.89(13)
_computing_cell_refinement 'SAINT (Bruker 2001)'
_computing_data_collection 'SMART (Bruker, 2001)'
_computing_data_reduction SAINT
_computing_molecular_graphics 'ORTEPII (Johnson, 1976)'
_computing_publication_material SHELXL97
_computing_structure_refinement 'SHELXL97 (Sheldrick, 1997)'
_computing_structure_solution 'SHELXS97 (Sheldrick, 1997)'
_diffrn_ambient_temperature 296(2)
_diffrn_measured_fraction_theta_full 0.992
_diffrn_measured_fraction_theta_max 0.992
_diffrn_measurement_device_type 'Bruker SMART APEX 2000'
_diffrn_measurement_method '\f and \w'
_diffrn_radiation_monochromator graphite
_diffrn_radiation_source 'fine-focus sealed tube'
_diffrn_radiation_type MoK\a
_diffrn_radiation_wavelength 0.71073
_diffrn_reflns_av_R_equivalents 0.0213
_diffrn_reflns_av_sigmaI/netI 0.0183
_diffrn_reflns_limit_h_max 16
_diffrn_reflns_limit_h_min -17
_diffrn_reflns_limit_k_max 13
_diffrn_reflns_limit_k_min -13
_diffrn_reflns_limit_l_max 10
_diffrn_reflns_limit_l_min -10
_diffrn_reflns_number 4708
_diffrn_reflns_theta_full 26.99
_diffrn_reflns_theta_max 26.99
_diffrn_reflns_theta_min 2.50
_diffrn_standards_decay_% 0
_diffrn_standards_interval_count 0
_diffrn_standards_interval_time 0
_diffrn_standards_number 0
_exptl_absorpt_coefficient_mu 0.643
_exptl_absorpt_correction_T_max 0.8822
_exptl_absorpt_correction_T_min 0.7831
_exptl_absorpt_correction_type multi-scan
_exptl_absorpt_process_details '(SADABS; Sheldrick, 1996)'
_exptl_crystal_colour colorless
_exptl_crystal_density_diffrn 1.489
_exptl_crystal_density_method 'not measured'
_exptl_crystal_description prism
_exptl_crystal_F_000 518
_exptl_crystal_size_max 0.40
_exptl_crystal_size_mid 0.36
_exptl_crystal_size_min 0.20
_refine_diff_density_max 0.353
_refine_diff_density_min -0.225
_refine_ls_extinction_method none
_refine_ls_goodness_of_fit_ref 1.154
_refine_ls_hydrogen_treatment mixed
_refine_ls_matrix_type full
_refine_ls_number_parameters 112
_refine_ls_number_reflns 1284
_refine_ls_number_restraints 0
_refine_ls_restrained_S_all 1.154
_refine_ls_R_factor_all 0.0437
_refine_ls_R_factor_gt 0.0432
_refine_ls_shift/su_max 0.000
_refine_ls_shift/su_mean 0.000
_refine_ls_structure_factor_coef Fsqd
_refine_ls_weighting_details 'calc w = 1/[\s^2^(Fo^2^)+(0.0577P)^2^+0.8233P] where P = (Fo^2^+2Fc^2^)/3'
_refine_ls_weighting_scheme calc
_refine_ls_wR_factor_gt 0.1097
_refine_ls_wR_factor_ref 0.1102
_reflns_number_gt 1262
_reflns_number_total 1284
_reflns_threshold_expression I>2\s(I)
_cod_data_source_file br6174.cif
_cod_data_source_block I
_cod_original_sg_symbol_H-M 'C 2/m'
_cod_database_code 2204841
_cod_database_fobs_code 2204841

loop_
_symmetry_equiv_pos_as_xyz
'x, y, z'
'-x, y, -z'
'x+1/2, y+1/2, z'
'-x+1/2, y+1/2, -z'
'-x, -y, -z'
'x, -y, z'
'-x+1/2, -y+1/2, -z'
'x+1/2, -y+1/2, z'

loop_
_atom_site_label
_atom_site_fract_x
_atom_site_fract_y
_atom_site_fract_z
_atom_site_U_iso_or_equiv
_atom_site_adp_type
_atom_site_calc_flag
_atom_site_refinement_flags
_atom_site_occupancy
_atom_site_disorder_group
_atom_site_type_symbol
Mn1 0.0000 0.0000 0.0000 0.0360(2) Uani d S 1 . Mn
O1 -0.11681(14) -0.14023(18) -0.0510(3) 0.0693(6) Uani d . 1 . O
O2 -0.0215(3) 0.0000 0.2585(4) 0.0978(14) Uani d S 1 . O
C1 0.3190(2) 0.0000 0.3754(4) 0.0647(11) Uani d S 1 . C
C2 0.3619(2) 0.1158(3) 0.3430(4) 0.0725(8) Uani d . 1 . C
H2A 0.3314 0.1941 0.3626 0.087 Uiso calc R 1 . H
C3 0.45063(18) 0.1158(3) 0.2811(3) 0.0593(6) Uani d . 1 . C
H3A 0.4800 0.1946 0.2595 0.071 Uiso calc R 1 . H
C4 0.4960(2) 0.0000 0.2511(3) 0.0408(6) Uani d S 1 . C
C5 0.59140(19) 0.0000 0.1892(3) 0.0374(6) Uani d S 1 . C
C6 0.2286(3) 0.0000 0.4451(5) 0.0854(16) Uani d S 1 . C
N1 0.153(3) 0.031(13) 0.483(3) 0.071(15) Uani d P 0.25 1 N
N1' 0.165(3) 0.026(9) 0.522(3) 0.063(13) Uani d P 0.25 2 N
N2 0.64006(13) -0.10642(17) 0.1578(2) 0.0482(4) Uani d . 1 . N
N3 0.72188(13) -0.06365(18) 0.1035(2) 0.0497(5) Uani d . 1 . N
H1W1 -0.119(2) -0.204(3) -0.090(3) 0.054(8) Uiso d . 1 . H
H1W2 -0.158(2) -0.135(3) -0.011(4) 0.072(10) Uiso d . 1 . H
H2W1 -0.066(5) 0.0000 0.292(7) 0.099(19) Uiso d S 1 . H
H2W2 0.021(5) 0.0000 0.311(9) 0.12(3) Uiso d S 1 . H

loop_
_atom_site_aniso_label
_atom_site_aniso_U_11
_atom_site_aniso_U_22
_atom_site_aniso_U_33
_atom_site_aniso_U_12
_atom_site_aniso_U_13
_atom_site_aniso_U_23
Mn1 0.0272(3) 0.0328(3) 0.0515(4) 0.000 0.0165(2) 0.000
O1 0.0451(10) 0.0445(9) 0.1301(18) -0.0135(7) 0.0488(11) -0.0299(10)
O2 0.0417(16) 0.199(5) 0.0578(17) 0.000 0.0243(14) 0.000
C1 0.0304(15) 0.122(3) 0.0442(16) 0.000 0.0148(12) 0.000
C2 0.0482(13) 0.098(2) 0.0783(17) 0.0219(14) 0.0306(12) -0.0001(15)
C3 0.0470(12) 0.0621(15) 0.0756(16) 0.0086(11) 0.0298(11) 0.0020(12)
C4 0.0309(13) 0.0550(16) 0.0389(13) 0.000 0.0127(10) 0.000
C5 0.0322(12) 0.0418(14) 0.0409(13) 0.000 0.0142(10) 0.000
C6 0.0370(18) 0.172(5) 0.0503(19) 0.000 0.0167(15) 0.000
N1 0.035(8) 0.14(4) 0.038(11) 0.002(13) 0.012(8) 0.006(19)
N1' 0.042(9) 0.11(4) 0.038(11) 0.005(12) 0.010(8) -0.003(19)
N2 0.0415(9) 0.0402(9) 0.0696(11) -0.0040(7) 0.0288(8) -0.0073(8)
N3 0.0413(9) 0.0460(9) 0.0685(11) -0.0013(8) 0.0285(8) -0.0050(8)

loop_
_atom_type_symbol
_atom_type_description
_atom_type_scat_dispersion_real
_atom_type_scat_dispersion_imag
_atom_type_scat_source
C C 0.0033 0.0016 'International Tables Vol C Tables 4.2.6.8 and 6.1.1.4'
H H 0.0000 0.0000 'International Tables Vol C Tables 4.2.6.8 and 6.1.1.4'
N N 0.0061 0.0033 'International Tables Vol C Tables 4.2.6.8 and 6.1.1.4'
O O 0.0106 0.0060 'International Tables Vol C Tables 4.2.6.8 and 6.1.1.4'
Mn Mn 0.3368 0.7283 'International Tables Vol C Tables 4.2.6.8 and 6.1.1.4'

loop_
_geom_angle_atom_site_label_1
_geom_angle_atom_site_label_2
_geom_angle_atom_site_label_3
_geom_angle_site_symmetry_1
_geom_angle_site_symmetry_3
_geom_angle
_geom_angle_publ_flag
O1 Mn1 O1 5 . 180.00(9) y
O1 Mn1 O1 5 6 94.99(11) ?
O1 Mn1 O1 . 6 85.01(11) ?
O1 Mn1 O1 5 2 85.01(11) ?
O1 Mn1 O1 . 2 94.99(11) ?
O1 Mn1 O1 6 2 180.00(9) ?
O1 Mn1 O2 5 . 91.38(10) ?
O1 Mn1 O2 . . 88.62(10) y
O1 Mn1 O2 6 . 88.62(10) ?
O1 Mn1 O2 2 . 91.38(10) ?
O1 Mn1 O2 5 5 88.62(10) ?
O1 Mn1 O2 . 5 91.38(10) ?
O1 Mn1 O2 6 5 91.38(10) ?
O1 Mn1 O2 2 5 88.62(10) ?
O2 Mn1 O2 . 5 180.00(18) ?
Mn1 O1 H1W1 . . 132(2) ?
Mn1 O1 H1W2 . . 119(3) ?
H1W1 O1 H1W2 . . 107(3) ?
Mn1 O2 H2W1 . . 130(5) ?
Mn1 O2 H2W2 . . 114(6) ?
H2W1 O2 H2W2 . . 117(7) ?
C2 C1 C2 . 6 120.6(3) ?
C2 C1 C6 . . 119.69(15) y
C2 C1 C6 6 . 119.69(15) ?
C1 C2 C3 . . 119.7(3) y
C1 C2 H2A . . 120.1 ?
C3 C2 H2A . . 120.1 ?
C4 C3 C2 . . 120.5(3) y
C4 C3 H3A . . 119.8 ?
C2 C3 H3A . . 119.8 ?
C3 C4 C3 6 . 119.0(3) ?
C3 C4 C5 6 . 120.49(14) ?
C3 C4 C5 . . 120.49(14) y
N2 C5 N2 6 . 111.3(2) ?
N2 C5 C4 6 . 124.37(11) ?
N2 C5 C4 . . 124.37(11) y
N1 C6 N1 6 . 32(10) ?
N1 C6 N1' 6 6 17(3) ?
N1 C6 N1' . 6 34(2) ?
N1 C6 N1' 6 . 34(2) ?
N1 C6 N1' . . 17(3) ?
N1' C6 N1' 6 . 26(9) ?
N1 C6 C1 6 . 163(6) ?
N1 C6 C1 . . 163(6) y
N1' C6 C1 6 . 164(4) ?
N1' C6 C1 . . 164(4) ?
N1 N1 C6 6 . 74(6) ?
N1' N1' C6 6 . 77(4) ?
C5 N2 N3 . . 105.20(17) y
N3 N3 N2 6 . 109.18(11) y

loop_
_geom_bond_atom_site_label_1
_geom_bond_atom_site_label_2
_geom_bond_site_symmetry_2
_geom_bond_distance
_geom_bond_publ_flag
Mn1 O1 5 2.1288(17) ?
Mn1 O1 . 2.1288(17) y
Mn1 O1 6 2.1288(17) ?
Mn1 O1 2 2.1288(17) ?
Mn1 O2 . 2.184(3) y
Mn1 O2 5 2.184(3) ?
O1 H1W1 . 0.72(3) ?
O1 H1W2 . 0.70(3) ?
O2 H2W1 . 0.71(6) ?
O2 H2W2 . 0.66(7) ?
C1 C2 . 1.367(4) y
C1 C2 6 1.367(4) ?
C1 C6 . 1.435(4) y
C2 C3 . 1.381(3) y
C2 H2A . 0.9300 ?
C3 C4 . 1.379(3) y
C3 H3A . 0.9300 ?
C4 C3 6 1.379(3) ?
C4 C5 . 1.464(3) y
C5 N2 6 1.322(2) ?
C5 N2 . 1.322(2) y
C6 N1 6 1.17(5) ?
C6 N1 . 1.17(5) y
C6 N1' 6 1.18(5) ?
C6 N1' . 1.18(5) y
N1 N1 6 0.6(3) ?
N1' N1' 6 0.54(18) ?
N2 N3 . 1.336(2) y
N3 N3 6 1.306(4) ?

loop_
_geom_hbond_atom_site_label_D
_geom_hbond_atom_site_label_H
_geom_hbond_atom_site_label_A
_geom_hbond_site_symmetry_A
_geom_hbond_distance_DH
_geom_hbond_distance_HA
_geom_hbond_distance_DA
_geom_hbond_angle_DHA
O2 H2W2 N1 . 0.66(7) 2.11(8) 2.76(4) 171(4)
O1 H1W1 N2 7_545 0.72(3) 2.03(3) 2.743(3) 168(3)
O1 H1W2 N3 1_455 0.70(3) 2.14(3) 2.813(2) 164(4)
